data_2216748
loop_
_publ_author_name
'Guang-Xiang Zhong'
'Jian Li'
'Ren-Hua Zheng'
'Kun Zhao'

_publ_section_title
;
 4-(2,4-Difluorophenyl)-2-(<i>N</i>-methylcarbamoyl)phenyl acetate
;
_journal_coeditor_code SG2190
_journal_issue 12
_journal_name_full 'Acta Crystallographica Section E'
_journal_page_first o4583
_journal_page_last o4583
_journal_paper_doi 10.1107/S1600536807052361
_journal_volume 63
_journal_year 2007
_chemical_formula_iupac 'C16 H13 F2 N O3'
_chemical_formula_moiety 'C16 H13 F2 N O3'
_chemical_formula_sum 'C16 H13 F2 N O3'
_chemical_formula_weight 305.27
_chemical_name_systematic
;
4-(2,4-Difluorophenyl)-2-(N-methylcarbamoyl)phenyl acetate
;
_space_group_IT_number 14
_symmetry_cell_setting monoclinic
_symmetry_space_group_name_Hall '-P 2ybc'
_symmetry_space_group_name_H-M 'P 1 21/c 1'
_atom_sites_solution_hydrogens geom
_atom_sites_solution_primary direct
_atom_sites_solution_secondary difmap
_audit_creation_method SHELXL97
_cell_angle_alpha 90.00
_cell_angle_beta 107.180(2)
_cell_angle_gamma 90.00
_cell_formula_units_Z 4
_cell_length_a 9.8972(5)
_cell_length_b 19.9625(11)
_cell_length_c 7.4737(4)
_cell_measurement_reflns_used 25
_cell_measurement_temperature 298(2)
_cell_measurement_theta_max 13.91
_cell_measurement_theta_min 9.88
_cell_volume 1410.72(13)
_computing_cell_refinement 'CAD-4 EXPRESS (Enraf--Nonius, 1994)'
_computing_data_collection 'CAD-4 EXPRESS (Enraf--Nonius, 1994)'
_computing_data_reduction 'XCAD4 (Harms & Wocadlo, 1995)'
_computing_molecular_graphics 'ORTEP-3 for Windows (Farrugia, 1997)'
_computing_publication_material 'WinGX (Farrugia, 1999)'
_computing_structure_refinement 'SHELXL97 (Sheldrick, 1997)'
_computing_structure_solution 'SHELXS97 (Sheldrick, 1997)'
_diffrn_ambient_temperature 298(2)
_diffrn_measured_fraction_theta_full 0.987
_diffrn_measured_fraction_theta_max 0.987
_diffrn_measurement_device_type 'Enraf--Nonius CAD-4'
_diffrn_measurement_method \w/2\q
_diffrn_radiation_monochromator graphite
_diffrn_radiation_source 'fine-focus sealed tube'
_diffrn_radiation_type MoK\a
_diffrn_radiation_wavelength 0.71073
_diffrn_reflns_av_R_equivalents 0.0240
_diffrn_reflns_av_sigmaI/netI 0.0190
_diffrn_reflns_limit_h_max 12
_diffrn_reflns_limit_h_min -13
_diffrn_reflns_limit_k_max 25
_diffrn_reflns_limit_k_min -25
_diffrn_reflns_limit_l_max 9
_diffrn_reflns_limit_l_min -9
_diffrn_reflns_number 18835
_diffrn_reflns_theta_full 28.26
_diffrn_reflns_theta_max 28.26
_diffrn_reflns_theta_min 2.04
_diffrn_standards_decay_% 0.3
_diffrn_standards_interval_time 60
_diffrn_standards_number 3
_exptl_absorpt_coefficient_mu 0.117
_exptl_absorpt_correction_T_max 0.9762
_exptl_absorpt_correction_T_min 0.9713
_exptl_absorpt_correction_type multi-scan
_exptl_absorpt_process_details '(ABSCOR; Higashi, 1995)'
_exptl_crystal_colour colourless
_exptl_crystal_density_diffrn 1.437
_exptl_crystal_density_method 'not measured'
_exptl_crystal_description prismatic
_exptl_crystal_F_000 632
_exptl_crystal_size_max 0.25
_exptl_crystal_size_mid 0.20
_exptl_crystal_size_min 0.20
_refine_diff_density_max 0.301
_refine_diff_density_min -0.225
_refine_ls_extinction_coef 0.010(2)
_refine_ls_extinction_expression Fc^*^=kFc[1+0.001xFc^2^\l^3^/sin(2\q)]^-1/4^
_refine_ls_extinction_method 'SHELXL97 (Sheldrick, 1997)'
_refine_ls_goodness_of_fit_ref 1.048
_refine_ls_hydrogen_treatment constr
_refine_ls_matrix_type full
_refine_ls_number_parameters 202
_refine_ls_number_reflns 3441
_refine_ls_number_restraints 0
_refine_ls_restrained_S_all 1.048
_refine_ls_R_factor_all 0.0552
_refine_ls_R_factor_gt 0.0436
_refine_ls_shift/su_max 0.000
_refine_ls_shift/su_mean 0.000
_refine_ls_structure_factor_coef Fsqd
_refine_ls_weighting_details 'calc w = 1/[\s^2^(Fo^2^)+(0.0643P)^2^+0.396P] where P=(Fo^2^+2Fc^2^)/3'
_refine_ls_weighting_scheme calc
_refine_ls_wR_factor_gt 0.1208
_refine_ls_wR_factor_ref 0.1302
_reflns_number_gt 2741
_reflns_number_total 3441
_reflns_threshold_expression I>2\s(I)
_cod_data_source_file sg2190.cif
_cod_data_source_block I
_cod_original_sg_symbol_H-M 'P 21/c'
_cod_database_code 2216748
_cod_database_fobs_code 2216748

loop_
_symmetry_equiv_pos_as_xyz
'x, y, z'
'-x, y+1/2, -z+1/2'
'-x, -y, -z'
'x, -y-1/2, z-1/2'

loop_
_atom_site_type_symbol
_atom_site_label
_atom_site_fract_x
_atom_site_fract_y
_atom_site_fract_z
_atom_site_U_iso_or_equiv
_atom_site_adp_type
_atom_site_calc_flag
_atom_site_refinement_flags
_atom_site_occupancy
F F1 0.32311(11) 0.74045(5) 0.49721(19) 0.0707(4) Uani d . 1
F F2 0.76499(10) 0.83535(6) 0.5573(2) 0.0824(4) Uani d . 1
O O1 -0.26535(10) 0.87205(5) 0.07940(16) 0.0442(3) Uani d . 1
O O2 -0.25482(12) 0.94857(6) -0.13686(17) 0.0528(3) Uani d . 1
O O3 -0.21960(11) 0.99622(6) 0.27918(18) 0.0510(3) Uani d . 1
N N1 -0.03370(13) 1.04551(6) 0.21903(19) 0.0418(3) Uani d . 1
H H1 0.0471 1.0401 0.1998 0.050 Uiso d R 1
C C1 -0.03767(13) 0.92526(7) 0.23466(19) 0.0339(3) Uani d . 1
C C2 -0.11773(14) 0.86970(7) 0.1527(2) 0.0382(3) Uani d . 1
C C3 -0.05561(16) 0.80854(8) 0.1458(2) 0.0468(4) Uani d . 1
H H3 -0.1109 0.7722 0.0903 0.056 Uiso calc R 1
C C4 0.08875(15) 0.80110(7) 0.2211(2) 0.0431(3) Uani d . 1
H H4 0.1300 0.7595 0.2167 0.052 Uiso calc R 1
C C5 0.17344(14) 0.85508(7) 0.30349(19) 0.0341(3) Uani d . 1
C C6 0.10768(13) 0.91656(7) 0.30923(18) 0.0331(3) Uani d . 1
H H6 0.1629 0.9530 0.3648 0.040 Uiso calc R 1
C C7 0.32962(14) 0.84948(7) 0.37554(19) 0.0346(3) Uani d . 1
C C8 0.41649(15) 0.90169(8) 0.3515(2) 0.0406(3) Uani d . 1
H H8 0.3745 0.9407 0.2925 0.049 Uiso calc R 1
C C9 0.56228(16) 0.89772(9) 0.4118(2) 0.0482(4) Uani d . 1
H H9 0.6180 0.9332 0.3943 0.058 Uiso calc R 1
C C10 0.62193(16) 0.84022(9) 0.4978(3) 0.0511(4) Uani d . 1
C C11 0.54416(17) 0.78679(9) 0.5286(3) 0.0524(4) Uani d . 1
H H11 0.5873 0.7482 0.5889 0.063 Uiso calc R 1
C C12 0.39927(16) 0.79306(8) 0.4659(2) 0.0432(3) Uani d . 1
C C13 -0.32361(15) 0.91518(7) -0.0630(2) 0.0406(3) Uani d . 1
C C14 -0.48084(16) 0.91338(10) -0.1116(3) 0.0536(4) Uani d . 1
H H14A -0.5095 0.9279 -0.0059 0.080 Uiso calc R 1
H H14B -0.5135 0.8685 -0.1445 0.080 Uiso calc R 1
H H14C -0.5208 0.9426 -0.2158 0.080 Uiso calc R 1
C C15 -0.10582(14) 0.99183(7) 0.2462(2) 0.0353(3) Uani d . 1
C C16 -0.08854(18) 1.11262(8) 0.2203(3) 0.0502(4) Uani d . 1
H H16A -0.0248 1.1442 0.1914 0.075 Uiso calc R 1
H H16B -0.0978 1.1223 0.3420 0.075 Uiso calc R 1
H H16C -0.1795 1.1159 0.1283 0.075 Uiso calc R 1

loop_
_atom_site_aniso_label
_atom_site_aniso_U_11
_atom_site_aniso_U_22
_atom_site_aniso_U_33
_atom_site_aniso_U_12
_atom_site_aniso_U_13
_atom_site_aniso_U_23
F1 0.0535(6) 0.0495(6) 0.1028(9) -0.0014(5) 0.0133(6) 0.0329(6)
F2 0.0277(5) 0.0760(8) 0.1328(11) 0.0125(5) 0.0070(6) -0.0009(8)
O1 0.0253(5) 0.0412(6) 0.0621(7) -0.0064(4) 0.0067(4) 0.0045(5)
O2 0.0378(6) 0.0616(7) 0.0559(7) -0.0040(5) 0.0091(5) 0.0097(5)
O3 0.0343(6) 0.0470(6) 0.0782(8) -0.0002(4) 0.0267(5) -0.0036(6)
N1 0.0324(6) 0.0342(6) 0.0618(8) 0.0017(5) 0.0186(5) 0.0021(5)
C1 0.0278(6) 0.0332(7) 0.0409(7) -0.0013(5) 0.0108(5) 0.0023(5)
C2 0.0250(6) 0.0373(7) 0.0507(8) -0.0041(5) 0.0089(6) 0.0048(6)
C3 0.0356(8) 0.0331(7) 0.0679(10) -0.0085(6) 0.0093(7) -0.0020(7)
C4 0.0352(7) 0.0308(7) 0.0618(9) 0.0001(6) 0.0121(7) 0.0022(6)
C5 0.0284(6) 0.0345(7) 0.0393(7) 0.0003(5) 0.0096(5) 0.0047(5)
C6 0.0274(6) 0.0331(7) 0.0383(6) -0.0030(5) 0.0090(5) 0.0006(5)
C7 0.0293(7) 0.0355(7) 0.0384(7) 0.0023(5) 0.0092(5) 0.0011(5)
C8 0.0319(7) 0.0390(8) 0.0500(8) 0.0016(6) 0.0108(6) 0.0076(6)
C9 0.0328(7) 0.0477(9) 0.0644(10) -0.0034(6) 0.0145(7) 0.0022(7)
C10 0.0266(7) 0.0557(10) 0.0673(10) 0.0074(6) 0.0082(7) -0.0046(8)
C11 0.0409(8) 0.0442(9) 0.0653(10) 0.0139(7) 0.0053(7) 0.0051(8)
C12 0.0384(8) 0.0369(8) 0.0524(8) 0.0018(6) 0.0107(6) 0.0070(6)
C13 0.0311(7) 0.0405(8) 0.0470(7) -0.0013(6) 0.0064(6) -0.0051(6)
C14 0.0299(8) 0.0669(11) 0.0591(10) 0.0022(7) 0.0057(7) -0.0045(8)
C15 0.0271(6) 0.0366(7) 0.0406(7) -0.0003(5) 0.0076(5) -0.0001(5)
C16 0.0493(9) 0.0363(8) 0.0674(10) 0.0049(7) 0.0208(8) 0.0040(7)

loop_
_atom_type_symbol
_atom_type_description
_atom_type_scat_dispersion_real
_atom_type_scat_dispersion_imag
_atom_type_scat_source
C C 0.0033 0.0016 'International Tables Vol C Tables 4.2.6.8 and 6.1.1.4'
H H 0.0000 0.0000 'International Tables Vol C Tables 4.2.6.8 and 6.1.1.4'
F F 0.0171 0.0103 'International Tables Vol C Tables 4.2.6.8 and 6.1.1.4'
N N 0.0061 0.0033 'International Tables Vol C Tables 4.2.6.8 and 6.1.1.4'
O O 0.0106 0.0060 'International Tables Vol C Tables 4.2.6.8 and 6.1.1.4'

loop_
_geom_angle_atom_site_label_1
_geom_angle_atom_site_label_2
_geom_angle_atom_site_label_3
_geom_angle
C13 O1 C2 118.69(11)
C15 N1 C16 121.57(12)
C15 N1 H1 119.2
C16 N1 H1 119.2
C6 C1 C2 117.55(12)
C6 C1 C15 121.01(12)
C2 C1 C15 121.42(12)
C3 C2 C1 121.34(13)
C3 C2 O1 116.18(12)
C1 C2 O1 122.44(12)
C2 C3 C4 120.06(13)
C2 C3 H3 120.0
C4 C3 H3 120.0
C3 C4 C5 120.82(13)
C3 C4 H4 119.6
C5 C4 H4 119.6
C4 C5 C6 117.97(12)
C4 C5 C7 121.94(12)
C6 C5 C7 120.03(12)
C1 C6 C5 122.25(12)
C1 C6 H6 118.9
C5 C6 H6 118.9
C12 C7 C8 115.62(13)
C12 C7 C5 123.54(12)
C8 C7 C5 120.83(12)
C9 C8 C7 122.60(14)
C9 C8 H8 118.7
C7 C8 H8 118.7
C10 C9 C8 117.90(15)
C10 C9 H9 121.0
C8 C9 H9 121.0
F2 C10 C9 118.69(15)
F2 C10 C11 118.15(15)
C9 C10 C11 123.16(14)
C10 C11 C12 116.82(15)
C10 C11 H11 121.6
C12 C11 H11 121.6
F1 C12 C11 116.62(13)
F1 C12 C7 119.49(13)
C11 C12 C7 123.89(14)
O2 C13 O1 123.12(13)
O2 C13 C14 126.56(15)
O1 C13 C14 110.31(13)
C13 C14 H14A 109.5
C13 C14 H14B 109.5
H14A C14 H14B 109.5
C13 C14 H14C 109.5
H14A C14 H14C 109.5
H14B C14 H14C 109.5
O3 C15 N1 122.50(13)
O3 C15 C1 121.96(12)
N1 C15 C1 115.53(11)
N1 C16 H16A 109.5
N1 C16 H16B 109.5
H16A C16 H16B 109.5
N1 C16 H16C 109.5
H16A C16 H16C 109.5
H16B C16 H16C 109.5

loop_
_geom_bond_atom_site_label_1
_geom_bond_atom_site_label_2
_geom_bond_distance
F1 C12 1.3529(18)
F2 C10 1.3565(17)
O1 C13 1.3579(19)
O1 C2 1.4014(16)
O2 C13 1.1978(18)
O3 C15 1.2248(17)
N1 C15 1.3361(18)
N1 C16 1.4464(19)
N1 H1 0.8599
C1 C6 1.3916(18)
C1 C2 1.3951(19)
C1 C15 1.5042(19)
C2 C3 1.375(2)
C3 C4 1.380(2)
C3 H3 0.9300
C4 C5 1.392(2)
C4 H4 0.9300
C5 C6 1.3959(19)
C5 C7 1.4833(18)
C6 H6 0.9300
C7 C12 1.387(2)
C7 C8 1.3961(19)
C8 C9 1.381(2)
C8 H8 0.9300
C9 C10 1.362(2)
C9 H9 0.9300
C10 C11 1.374(3)
C11 C12 1.376(2)
C11 H11 0.9300
C13 C14 1.490(2)
C14 H14A 0.9600
C14 H14B 0.9600
C14 H14C 0.9600
C16 H16A 0.9600
C16 H16B 0.9600
C16 H16C 0.9600

loop_
_cod_related_entry_id
_cod_related_entry_database
_cod_related_entry_code
1 ChemSpider 21120241
